data_4336830
loop_
_publ_author_name
'Daniel M. Zink'
'Thomas Baumann'
'Jana Friedrichs'
'Martin Nieger'
'Stefan Br\"ase'

_publ_contact_author
;
        Martin Nieger
        Laboratory of Inorganic Chemistry
        Department of Chemistry
        Universitity of Helsinki
        P.O. Box 55
        FIN-00014 University of Helsinki
        Finland
;
_publ_contact_author_email martin.nieger@helsinki.fi
_publ_contact_author_fax '++358 9 191 50198'
_publ_contact_author_phone '++358 9 191 50192'
_publ_section_title
;
 Copper(I) Complexes Based on Five-Membered P^N Heterocycles: Structural
 Diversity Linked to Exciting Luminescence Properties
;
_journal_name_full 'Inorganic Chemistry'
_journal_page_first 13509
_journal_page_last 13520
_journal_paper_doi 10.1021/ic4019162
_journal_volume 52
_journal_year 2013
_chemical_formula_moiety 'C80 H60 Cu4 I4 N8 O4 P4, C4 H10 O, H2 O'
_chemical_formula_sum 'C84 H72 Cu4 I4 N8 O6 P4'
_chemical_formula_weight 2175.14
_chemical_name_systematic
; 
 ? 
;
_space_group_IT_number 15
_symmetry_cell_setting monoclinic
_symmetry_space_group_name_Hall '-C 2yc'
_symmetry_space_group_name_H-M 'C 1 2/c 1'
_atom_sites_solution_hydrogens geom
_atom_sites_solution_primary direct
_atom_sites_solution_secondary difmap
_audit_creation_method SHELXL-97
_cell_angle_alpha 90.00
_cell_angle_beta 109.945(1)
_cell_angle_gamma 90.00
_cell_formula_units_Z 4
_cell_length_a 21.0417(7)
_cell_length_b 14.8586(3)
_cell_length_c 29.3087(10)
_cell_measurement_reflns_used 6520
_cell_measurement_temperature 123(2)
_cell_measurement_theta_max 25.0
_cell_measurement_theta_min 1.0
_cell_volume 8613.8(4)
_computing_cell_refinement DENZO-SMN
_computing_data_collection Collect
_computing_data_reduction DENZO-SMN
_computing_molecular_graphics XP
_computing_publication_material 'SHELXL-97 (Sheldrick, 1997)'
_computing_structure_refinement 'SHELXL-97 (Sheldrick, 1997)'
_computing_structure_solution 'SHELXS-97 (Sheldrick, 1990)'
_diffrn_ambient_temperature 123(2)
_diffrn_measured_fraction_theta_full 0.986
_diffrn_measured_fraction_theta_max 0.986
_diffrn_measurement_device_type 'Bruker-Nonius APEXII'
_diffrn_measurement_method 'rotation in phi and omega, 0.5 deg.'
_diffrn_radiation_monochromator graphite
_diffrn_radiation_source 'fine-focus sealed tube'
_diffrn_radiation_type MoK\a
_diffrn_radiation_wavelength 0.71073
_diffrn_reflns_av_R_equivalents 0.0728
_diffrn_reflns_av_sigmaI/netI 0.0690
_diffrn_reflns_limit_h_max 24
_diffrn_reflns_limit_h_min -24
_diffrn_reflns_limit_k_max 17
_diffrn_reflns_limit_k_min -17
_diffrn_reflns_limit_l_max 19
_diffrn_reflns_limit_l_min -34
_diffrn_reflns_number 20633
_diffrn_reflns_theta_full 25.03
_diffrn_reflns_theta_max 25.03
_diffrn_reflns_theta_min 2.92
_exptl_absorpt_coefficient_mu 2.537
_exptl_absorpt_correction_T_max 0.81914
_exptl_absorpt_correction_T_min 0.69784
_exptl_absorpt_correction_type multi-scan
_exptl_absorpt_process_details 'MULABS (Platon, cf. Belssing, 1995)'
_exptl_crystal_colour yellow
_exptl_crystal_density_diffrn 1.677
_exptl_crystal_density_meas ?
_exptl_crystal_description blocks
_exptl_crystal_F_000 4272
_exptl_crystal_size_max 0.20
_exptl_crystal_size_mid 0.10
_exptl_crystal_size_min 0.06
_refine_diff_density_max 2.943
_refine_diff_density_min -1.170
_refine_diff_density_rms 0.207
_refine_ls_extinction_method none
_refine_ls_goodness_of_fit_ref 1.199
_refine_ls_hydrogen_treatment constr
_refine_ls_matrix_type full
_refine_ls_number_parameters 523
_refine_ls_number_reflns 7508
_refine_ls_number_restraints 70
_refine_ls_restrained_S_all 1.196
_refine_ls_R_factor_all 0.1084
_refine_ls_R_factor_gt 0.0900
_refine_ls_shift/su_max 0.005
_refine_ls_shift/su_mean 0.000
_refine_ls_structure_factor_coef Fsqd
_refine_ls_weighting_details 'calc w=1/[\s^2^(Fo^2^)+(0.0000P)^2^+495.0000P] where P=(Fo^2^+2Fc^2^)/3'
_refine_ls_weighting_scheme calc
_refine_ls_wR_factor_gt 0.1763
_refine_ls_wR_factor_ref 0.1849
_reflns_number_gt 6246
_reflns_number_total 7508
_reflns_threshold_expression >2sigma(I)
_cod_data_source_file ic4019162_si_002_4.cif
_cod_data_source_block sb389_m_compound_5-I(b1)
_cod_depositor_comments
;
The following automatic conversions were performed:

'_exptl_crystal_density_meas' value 'none' was changed to '?' - the
value is perceived as not measured.

Automatic conversion script
Id: cif_fix_values 3008 2015-01-20 13:52:24Z robertas 
;
_cod_original_sg_symbol_H-M 'C 2/c'
_cod_database_code 4336830

loop_
_symmetry_equiv_pos_as_xyz
'x, y, z'
'-x, y, -z+1/2'
'x+1/2, y+1/2, z'
'-x+1/2, y+1/2, -z+1/2'
'-x, -y, -z'
'x, -y, z-1/2'
'-x+1/2, -y+1/2, -z'
'x+1/2, -y+1/2, z-1/2'

loop_
_atom_site_label
_atom_site_type_symbol
_atom_site_fract_x
_atom_site_fract_y
_atom_site_fract_z
_atom_site_U_iso_or_equiv
_atom_site_adp_type
_atom_site_occupancy
_atom_site_symmetry_multiplicity
_atom_site_calc_flag
_atom_site_refinement_flags
_atom_site_disorder_assembly
_atom_site_disorder_group
I1 I 0.39232(4) 0.38322(5) 0.72059(3) 0.0219(2) Uani 1 1 d . . .
I2 I 0.50085(4) 0.59371(5) 0.67722(3) 0.0303(2) Uani 1 1 d . . .
Cu1 Cu 0.38561(7) 0.51079(10) 0.65385(5) 0.0216(3) Uani 1 1 d . . .
Cu2 Cu 0.50853(8) 0.42385(10) 0.69991(5) 0.0253(4) Uani 1 1 d . . .
P1 P 0.30310(16) 0.6088(2) 0.64082(11) 0.0222(7) Uani 1 1 d . . .
P2 P 0.50007(15) 0.3466(2) 0.63240(11) 0.0211(7) Uani 1 1 d . . .
O1 O 0.1982(4) 0.4906(6) 0.6119(3) 0.0264(19) Uani 1 1 d . . .
C2 C 0.2218(6) 0.5705(8) 0.5990(5) 0.024(3) Uani 1 1 d . . .
N3 N 0.1829(6) 0.5985(8) 0.5575(4) 0.037(3) Uani 1 1 d . . .
N4 N 0.1285(6) 0.5365(8) 0.5408(4) 0.042(3) Uani 1 1 d . . .
C5 C 0.1402(6) 0.4750(8) 0.5731(4) 0.023(3) Uani 1 1 d . . .
C6 C 0.0984(6) 0.3975(9) 0.5757(4) 0.025(3) Uani 1 1 d . . .
C7 C 0.0418(7) 0.3792(9) 0.5363(5) 0.034(3) Uani 1 1 d . . .
H7 H 0.0321 0.4140 0.5075 0.040 Uiso 1 1 calc R . .
C8 C 0.0709(7) 0.2770(11) 0.6187(5) 0.045(4) Uani 1 1 d . . .
H8 H 0.0817 0.2401 0.6468 0.054 Uiso 1 1 calc R . .
C9 C 0.0148(7) 0.2594(11) 0.5799(6) 0.047(4) Uani 1 1 d . . .
H9 H -0.0141 0.2112 0.5815 0.056 Uiso 1 1 calc R . .
C10 C -0.0010(7) 0.3097(10) 0.5385(5) 0.036(3) Uani 1 1 d . . .
H10 H -0.0407 0.2973 0.5117 0.043 Uiso 1 1 calc R . .
C11 C 0.1126(7) 0.3484(8) 0.6176(5) 0.031(3) Uani 1 1 d . . .
H11 H 0.1504 0.3632 0.6454 0.037 Uiso 1 1 calc R . .
C12 C 0.3155(6) 0.7101(8) 0.6104(4) 0.025(3) Uani 1 1 d . . .
C13 C 0.3154(6) 0.7045(9) 0.5635(5) 0.028(3) Uani 1 1 d . . .
H13 H 0.3039 0.6493 0.5463 0.034 Uiso 1 1 calc R . .
C14 C 0.3321(6) 0.7799(10) 0.5408(5) 0.037(3) Uani 1 1 d . . .
H14 H 0.3324 0.7761 0.5085 0.045 Uiso 1 1 calc R . .
C15 C 0.3480(7) 0.8593(10) 0.5665(6) 0.043(4) Uani 1 1 d . . .
H15 H 0.3583 0.9110 0.5513 0.051 Uiso 1 1 calc R . .
C16 C 0.3493(9) 0.8656(11) 0.6126(7) 0.056(5) Uani 1 1 d . . .
H16 H 0.3622 0.9206 0.6297 0.068 Uiso 1 1 calc R . .
C17 C 0.3317(8) 0.7914(10) 0.6355(6) 0.048(4) Uani 1 1 d . . .
H17 H 0.3309 0.7966 0.6676 0.058 Uiso 1 1 calc R . .
C18 C 0.2773(6) 0.6465(10) 0.6905(5) 0.032(3) Uani 1 1 d . . .
C19 C 0.3157(7) 0.6246(9) 0.7375(5) 0.032(3) Uani 1 1 d . . .
H19 H 0.3553 0.5894 0.7430 0.038 Uiso 1 1 calc R . .
C20 C 0.2987(9) 0.6517(12) 0.7764(6) 0.058(5) Uani 1 1 d . . .
H20 H 0.3270 0.6379 0.8085 0.069 Uiso 1 1 calc R . .
C21 C 0.2394(10) 0.6999(14) 0.7680(6) 0.068(6) Uani 1 1 d . . .
H21 H 0.2268 0.7195 0.7946 0.082 Uiso 1 1 calc R . .
C22 C 0.1991(10) 0.7190(15) 0.7216(7) 0.074(6) Uani 1 1 d . . .
H22 H 0.1579 0.7505 0.7163 0.089 Uiso 1 1 calc R . .
C23 C 0.2165(8) 0.6940(13) 0.6826(5) 0.055(5) Uani 1 1 d . . .
H23 H 0.1881 0.7085 0.6505 0.067 Uiso 1 1 calc R . .
O24 O 0.3889(4) 0.3305(5) 0.5445(3) 0.0190(17) Uani 1 1 d . . .
C25 C 0.4163(6) 0.3704(8) 0.5883(4) 0.025(3) Uani 1 1 d . . .
N26 N 0.3765(5) 0.4317(6) 0.5950(3) 0.020(2) Uani 1 1 d . . .
N27 N 0.3176(5) 0.4338(7) 0.5531(4) 0.022(2) Uani 1 1 d . . .
C28 C 0.3273(6) 0.3721(8) 0.5249(4) 0.019(2) Uani 1 1 d . . .
C29 C 0.2816(6) 0.3470(8) 0.4780(5) 0.026(3) Uani 1 1 d . . .
C30 C 0.2963(6) 0.2756(9) 0.4516(5) 0.029(3) Uani 1 1 d . . .
H30 H 0.3380 0.2442 0.4641 0.035 Uiso 1 1 calc R . .
C31 C 0.2488(7) 0.2516(10) 0.4068(5) 0.039(3) Uani 1 1 d . . .
H31 H 0.2585 0.2035 0.3888 0.046 Uiso 1 1 calc R . .
C32 C 0.1881(7) 0.2968(9) 0.3884(5) 0.031(3) Uani 1 1 d . . .
H32 H 0.1562 0.2800 0.3579 0.037 Uiso 1 1 calc R . .
C33 C 0.1743(7) 0.3660(9) 0.4144(5) 0.038(4) Uani 1 1 d . . .
H33 H 0.1323 0.3968 0.4019 0.046 Uiso 1 1 calc R . .
C34 C 0.2202(7) 0.3915(9) 0.4582(5) 0.034(3) Uani 1 1 d . . .
H34 H 0.2099 0.4405 0.4753 0.041 Uiso 1 1 calc R . .
C35 C 0.5013(5) 0.2239(8) 0.6337(4) 0.019(2) Uani 1 1 d . . .
C36 C 0.4987(8) 0.1823(9) 0.6744(5) 0.039(4) Uani 1 1 d . . .
H36 H 0.4956 0.2174 0.7006 0.047 Uiso 1 1 calc R . .
C37 C 0.5007(8) 0.0895(10) 0.6780(5) 0.042(4) Uani 1 1 d . . .
H37 H 0.5002 0.0617 0.7071 0.050 Uiso 1 1 calc R . .
C38 C 0.5033(8) 0.0381(10) 0.6408(5) 0.042(4) Uani 1 1 d . . .
H38 H 0.5044 -0.0256 0.6435 0.050 Uiso 1 1 calc R . .
C39 C 0.5044(9) 0.0794(10) 0.5985(6) 0.051(4) Uani 1 1 d . . .
H39 H 0.5044 0.0441 0.5715 0.061 Uiso 1 1 calc R . .
C40 C 0.5053(9) 0.1709(10) 0.5961(5) 0.048(4) Uani 1 1 d . . .
H40 H 0.5088 0.1989 0.5679 0.057 Uiso 1 1 calc R . .
C41 C 0.5560(6) 0.3796(9) 0.5985(5) 0.028(3) Uani 1 1 d . . .
C42 C 0.5398(8) 0.3810(12) 0.5504(7) 0.055(5) Uani 1 1 d . . .
H42 H 0.4952 0.3659 0.5302 0.066 Uiso 1 1 calc R . .
C43 C 0.5890(11) 0.4049(14) 0.5293(7) 0.072(6) Uani 1 1 d . . .
H43 H 0.5776 0.4026 0.4950 0.086 Uiso 1 1 calc R . .
C44 C 0.6492(9) 0.4298(11) 0.5561(7) 0.050(4) Uani 1 1 d . . .
H44 H 0.6806 0.4471 0.5409 0.060 Uiso 1 1 calc R . .
C45 C 0.6693(10) 0.4319(14) 0.6074(9) 0.079(6) Uani 1 1 d . . .
H45 H 0.7139 0.4491 0.6267 0.095 Uiso 1 1 calc R . .
C46 C 0.6224(8) 0.4081(13) 0.6284(7) 0.060(5) Uani 1 1 d . . .
H46 H 0.6339 0.4105 0.6627 0.072 Uiso 1 1 calc R . .
O1E O 0.4211(13) 0.9016(15) 0.7416(8) 0.085(7) Uani 0.50 1 d PDU A -1
C1E C 0.4743(17) 0.8358(19) 0.760(2) 0.087(7) Uani 0.50 1 d PDU A -1
H1E1 H 0.4556 0.7747 0.7509 0.104 Uiso 0.50 1 calc PR A -1
H1E2 H 0.4919 0.8390 0.7962 0.104 Uiso 0.50 1 calc PR A -1
C2E C 0.5323(17) 0.852(2) 0.741(2) 0.081(8) Uani 0.50 1 d PDU A -1
H2E1 H 0.5680 0.8076 0.7545 0.122 Uiso 0.50 1 calc PR A -1
H2E2 H 0.5506 0.9128 0.7498 0.122 Uiso 0.50 1 calc PR A -1
H2E3 H 0.5153 0.8467 0.7053 0.122 Uiso 0.50 1 calc PR A -1
C3E C 0.3769(15) 0.895(3) 0.7698(9) 0.094(7) Uani 0.50 1 d PDU A -1
H3E1 H 0.3926 0.9380 0.7974 0.113 Uiso 0.50 1 calc PR A -1
H3E2 H 0.3799 0.8339 0.7834 0.113 Uiso 0.50 1 calc PR A -1
C4E C 0.3030(14) 0.916(3) 0.7402(12) 0.095(8) Uani 0.50 1 d PDU A -1
H4E1 H 0.2763 0.9170 0.7618 0.143 Uiso 0.50 1 calc PR A -1
H4E2 H 0.2854 0.8695 0.7154 0.143 Uiso 0.50 1 calc PR A -1
H4E3 H 0.3001 0.9749 0.7245 0.143 Uiso 0.50 1 calc PR A -1
O1W O 0.3504(17) 1.037(3) 0.7179(12) 0.142(19) Uani 0.50 1 d P B -1

loop_
_atom_site_aniso_label
_atom_site_aniso_U_11
_atom_site_aniso_U_22
_atom_site_aniso_U_33
_atom_site_aniso_U_23
_atom_site_aniso_U_13
_atom_site_aniso_U_12
I1 0.0203(4) 0.0226(4) 0.0220(4) 0.0013(3) 0.0059(3) -0.0044(3)
I2 0.0230(4) 0.0215(4) 0.0437(5) 0.0056(4) 0.0077(4) -0.0052(3)
Cu1 0.0193(8) 0.0206(7) 0.0257(8) -0.0008(6) 0.0087(6) 0.0028(6)
Cu2 0.0250(8) 0.0229(8) 0.0251(8) -0.0018(6) 0.0046(6) 0.0003(6)
P1 0.0228(16) 0.0222(16) 0.0226(16) 0.0002(12) 0.0091(13) 0.0058(13)
P2 0.0166(16) 0.0229(16) 0.0219(16) 0.0009(12) 0.0039(13) 0.0040(12)
O1 0.027(5) 0.025(5) 0.027(5) 0.006(4) 0.009(4) 0.007(4)
C2 0.018(6) 0.021(6) 0.040(8) 0.002(5) 0.017(6) 0.008(5)
N3 0.030(6) 0.043(7) 0.032(6) 0.009(5) 0.004(5) 0.000(5)
N4 0.023(6) 0.051(8) 0.045(7) 0.020(6) 0.003(5) -0.005(5)
C5 0.017(6) 0.034(7) 0.022(6) 0.000(5) 0.011(5) 0.008(5)
C6 0.017(6) 0.035(7) 0.028(7) 0.005(5) 0.014(5) 0.002(5)
C7 0.040(8) 0.037(8) 0.032(7) 0.001(6) 0.022(6) 0.000(6)
C8 0.032(8) 0.055(10) 0.040(9) 0.020(7) 0.002(7) -0.004(7)
C9 0.025(8) 0.056(10) 0.061(11) 0.017(8) 0.018(7) -0.009(7)
C10 0.028(7) 0.050(9) 0.036(8) -0.005(7) 0.018(6) -0.004(6)
C11 0.027(7) 0.027(7) 0.034(8) 0.002(6) 0.004(6) -0.001(5)
C12 0.020(6) 0.019(6) 0.032(7) 0.007(5) 0.004(5) 0.005(5)
C13 0.019(6) 0.026(7) 0.034(7) 0.005(5) 0.001(5) -0.002(5)
C14 0.018(7) 0.050(9) 0.047(9) 0.005(7) 0.014(6) 0.000(6)
C15 0.027(8) 0.047(9) 0.054(10) 0.024(8) 0.014(7) 0.002(7)
C16 0.061(12) 0.029(9) 0.084(14) 0.003(8) 0.032(10) -0.006(8)
C17 0.059(11) 0.032(8) 0.064(11) 0.004(7) 0.035(9) -0.001(7)
C18 0.022(7) 0.046(8) 0.032(7) 0.004(6) 0.015(6) 0.005(6)
C19 0.023(7) 0.040(8) 0.030(7) -0.004(6) 0.007(6) -0.003(6)
C20 0.056(11) 0.069(12) 0.042(10) -0.007(8) 0.010(8) 0.020(9)
C21 0.075(13) 0.098(15) 0.047(11) -0.004(10) 0.041(10) 0.037(12)
C22 0.065(13) 0.106(16) 0.065(13) -0.006(11) 0.040(10) 0.051(12)
C23 0.047(10) 0.090(13) 0.030(8) 0.012(8) 0.014(7) 0.046(9)
O24 0.015(4) 0.020(4) 0.022(4) -0.003(3) 0.005(3) 0.006(3)
C25 0.033(7) 0.028(7) 0.016(6) -0.001(5) 0.009(5) 0.004(5)
N26 0.013(5) 0.026(5) 0.023(5) 0.001(4) 0.010(4) 0.005(4)
N27 0.010(5) 0.028(6) 0.028(6) 0.002(4) 0.006(4) 0.004(4)
C28 0.018(6) 0.020(6) 0.019(6) 0.003(5) 0.006(5) 0.001(5)
C29 0.022(7) 0.024(6) 0.032(7) 0.006(5) 0.010(5) -0.002(5)
C30 0.020(7) 0.036(7) 0.029(7) -0.006(6) 0.005(5) 0.009(5)
C31 0.041(9) 0.041(8) 0.032(8) -0.010(6) 0.010(6) 0.005(7)
C32 0.026(7) 0.045(8) 0.022(7) -0.005(6) 0.007(5) -0.012(6)
C33 0.023(7) 0.030(7) 0.050(9) -0.007(6) -0.003(6) 0.001(6)
C34 0.026(7) 0.025(7) 0.044(8) -0.005(6) 0.002(6) 0.006(6)
C35 0.011(6) 0.022(6) 0.027(6) 0.007(5) 0.009(5) 0.009(5)
C36 0.061(10) 0.032(8) 0.022(7) -0.007(6) 0.010(7) 0.001(7)
C37 0.056(10) 0.042(9) 0.028(8) 0.005(6) 0.015(7) 0.006(7)
C38 0.042(9) 0.027(8) 0.052(10) 0.007(7) 0.011(7) 0.015(6)
C39 0.081(13) 0.028(8) 0.047(10) -0.002(7) 0.027(9) 0.019(8)
C40 0.077(12) 0.031(8) 0.037(9) 0.010(6) 0.022(8) 0.017(8)
C41 0.017(6) 0.033(7) 0.034(8) 0.002(6) 0.008(5) 0.002(5)
C42 0.027(8) 0.074(12) 0.070(12) -0.004(9) 0.024(8) -0.010(8)
C43 0.090(16) 0.092(15) 0.052(11) -0.007(10) 0.050(11) -0.026(13)
C44 0.050(10) 0.050(10) 0.068(12) -0.008(8) 0.044(9) -0.013(8)
C45 0.049(12) 0.077(15) 0.12(2) -0.009(13) 0.040(12) -0.016(10)
C46 0.023(8) 0.083(13) 0.066(12) 0.014(10) 0.004(8) -0.006(8)
O1E 0.144(19) 0.046(10) 0.046(10) -0.022(9) 0.007(10) 0.015(12)
C1E 0.144(19) 0.048(11) 0.047(10) -0.014(11) 0.007(10) 0.015(13)
C2E 0.14(2) 0.049(12) 0.039(11) -0.018(12) 0.011(11) 0.029(15)
C3E 0.147(19) 0.054(11) 0.056(11) -0.014(10) 0.003(10) 0.016(13)
C4E 0.15(2) 0.058(12) 0.046(12) -0.018(11) -0.007(12) 0.026(14)
O1W 0.09(2) 0.19(4) 0.11(3) -0.09(3) -0.03(2) 0.08(2)

loop_
_atom_type_symbol
_atom_type_description
_atom_type_scat_dispersion_real
_atom_type_scat_dispersion_imag
_atom_type_scat_source
C C 0.0033 0.0016 'International Tables Vol C Tables 4.2.6.8 and 6.1.1.4'
H H 0.0000 0.0000 'International Tables Vol C Tables 4.2.6.8 and 6.1.1.4'
N N 0.0061 0.0033 'International Tables Vol C Tables 4.2.6.8 and 6.1.1.4'
O O 0.0106 0.0060 'International Tables Vol C Tables 4.2.6.8 and 6.1.1.4'
P P 0.1023 0.0942 'International Tables Vol C Tables 4.2.6.8 and 6.1.1.4'
Cu Cu 0.3201 1.2651 'International Tables Vol C Tables 4.2.6.8 and 6.1.1.4'
I I -0.4742 1.8119 'International Tables Vol C Tables 4.2.6.8 and 6.1.1.4'

loop_
_geom_angle_atom_site_label_1
_geom_angle_atom_site_label_2
_geom_angle_atom_site_label_3
_geom_angle
_geom_angle_site_symmetry_1
_geom_angle_site_symmetry_3
Cu2 I1 Cu1 108.25(5) 2_656 .
Cu2 I1 Cu2 69.51(6) 2_656 .
Cu1 I1 Cu2 61.35(5) . .
Cu1 I2 Cu2 65.02(5) . .
N26 Cu1 P1 113.2(3) . .
N26 Cu1 I2 107.8(3) . .
P1 Cu1 I2 110.04(10) . .
N26 Cu1 I1 100.1(3) . .
P1 Cu1 I1 115.82(10) . .
I2 Cu1 I1 109.26(6) . .
N26 Cu1 Cu2 86.9(3) . .
P1 Cu1 Cu2 159.58(11) . .
I2 Cu1 Cu2 57.59(5) . .
I1 Cu1 Cu2 60.85(5) . .
P2 Cu2 I2 106.99(10) . .
P2 Cu2 I1 117.87(10) . 2_656
I2 Cu2 I1 114.41(6) . 2_656
P2 Cu2 I1 105.69(10) . .
I2 Cu2 I1 106.50(6) . .
I1 Cu2 I1 104.45(6) 2_656 .
P2 Cu2 Cu1 91.65(10) . .
I2 Cu2 Cu1 57.39(5) . .
I1 Cu2 Cu1 149.76(7) 2_656 .
I1 Cu2 Cu1 57.80(5) . .
C18 P1 C12 105.8(6) . .
C18 P1 C2 99.6(6) . .
C12 P1 C2 100.9(6) . .
C18 P1 Cu1 120.1(4) . .
C12 P1 Cu1 113.5(4) . .
C2 P1 Cu1 114.5(4) . .
C35 P2 C25 102.2(6) . .
C35 P2 C41 105.6(6) . .
C25 P2 C41 101.8(6) . .
C35 P2 Cu2 119.8(4) . .
C25 P2 Cu2 106.9(4) . .
C41 P2 Cu2 117.8(4) . .
C5 O1 C2 102.7(9) . .
N3 C2 O1 111.3(11) . .
N3 C2 P1 133.2(10) . .
O1 C2 P1 115.2(8) . .
C2 N3 N4 107.1(11) . .
C5 N4 N3 106.2(11) . .
N4 C5 O1 112.7(11) . .
N4 C5 C6 129.1(12) . .
O1 C5 C6 118.0(10) . .
C11 C6 C7 120.6(12) . .
C11 C6 C5 120.9(11) . .
C7 C6 C5 118.3(11) . .
C6 C7 C10 119.8(13) . .
C6 C7 H7 120.1 . .
C10 C7 H7 120.1 . .
C9 C8 C11 120.3(14) . .
C9 C8 H8 119.8 . .
C11 C8 H8 119.8 . .
C8 C9 C10 121.1(14) . .
C8 C9 H9 119.4 . .
C10 C9 H9 119.4 . .
C9 C10 C7 119.1(14) . .
C9 C10 H10 120.5 . .
C7 C10 H10 120.5 . .
C6 C11 C8 119.0(12) . .
C6 C11 H11 120.5 . .
C8 C11 H11 120.5 . .
C13 C12 C17 119.8(12) . .
C13 C12 P1 119.3(9) . .
C17 C12 P1 120.7(10) . .
C12 C13 C14 120.5(12) . .
C12 C13 H13 119.7 . .
C14 C13 H13 119.7 . .
C15 C14 C13 118.4(14) . .
C15 C14 H14 120.8 . .
C13 C14 H14 120.8 . .
C16 C15 C14 121.8(14) . .
C16 C15 H15 119.1 . .
C14 C15 H15 119.1 . .
C15 C16 C17 120.5(16) . .
C15 C16 H16 119.7 . .
C17 C16 H16 119.7 . .
C12 C17 C16 118.9(15) . .
C12 C17 H17 120.5 . .
C16 C17 H17 120.5 . .
C19 C18 C23 118.2(12) . .
C19 C18 P1 119.8(10) . .
C23 C18 P1 121.9(10) . .
C20 C19 C18 122.3(14) . .
C20 C19 H19 118.9 . .
C18 C19 H19 118.9 . .
C19 C20 C21 118.7(15) . .
C19 C20 H20 120.6 . .
C21 C20 H20 120.6 . .
C22 C21 C20 120.0(15) . .
C22 C21 H21 120.0 . .
C20 C21 H21 120.0 . .
C21 C22 C23 121.6(16) . .
C21 C22 H22 119.2 . .
C23 C22 H22 119.2 . .
C22 C23 C18 119.1(14) . .
C22 C23 H23 120.5 . .
C18 C23 H23 120.5 . .
C25 O24 C28 103.6(9) . .
N26 C25 O24 111.3(10) . .
N26 C25 P2 123.0(9) . .
O24 C25 P2 125.6(9) . .
C25 N26 N27 107.7(9) . .
C25 N26 Cu1 130.8(8) . .
N27 N26 Cu1 121.4(7) . .
C28 N27 N26 104.8(9) . .
N27 C28 O24 112.6(10) . .
N27 C28 C29 126.6(11) . .
O24 C28 C29 120.8(10) . .
C34 C29 C30 118.4(12) . .
C34 C29 C28 120.0(12) . .
C30 C29 C28 121.5(11) . .
C31 C30 C29 119.2(12) . .
C31 C30 H30 120.4 . .
C29 C30 H30 120.4 . .
C32 C31 C30 120.8(12) . .
C32 C31 H31 119.6 . .
C30 C31 H31 119.6 . .
C33 C32 C31 119.5(12) . .
C33 C32 H32 120.3 . .
C31 C32 H32 120.3 . .
C32 C33 C34 120.9(13) . .
C32 C33 H33 119.6 . .
C34 C33 H33 119.6 . .
C33 C34 C29 121.2(13) . .
C33 C34 H34 119.4 . .
C29 C34 H34 119.4 . .
C36 C35 C40 118.2(12) . .
C36 C35 P2 117.9(10) . .
C40 C35 P2 123.9(10) . .
C35 C36 C37 120.7(13) . .
C35 C36 H36 119.7 . .
C37 C36 H36 119.7 . .
C38 C37 C36 120.8(14) . .
C38 C37 H37 119.6 . .
C36 C37 H37 119.6 . .
C37 C38 C39 119.3(14) . .
C37 C38 H38 120.4 . .
C39 C38 H38 120.4 . .
C40 C39 C38 119.4(14) . .
C40 C39 H39 120.3 . .
C38 C39 H39 120.3 . .
C39 C40 C35 121.5(14) . .
C39 C40 H40 119.2 . .
C35 C40 H40 119.2 . .
C42 C41 C46 119.0(14) . .
C42 C41 P2 126.4(10) . .
C46 C41 P2 114.6(11) . .
C41 C42 C43 120.2(15) . .
C41 C42 H42 119.9 . .
C43 C42 H42 119.9 . .
C44 C43 C42 120.9(17) . .
C44 C43 H43 119.5 . .
C42 C43 H43 119.5 . .
C43 C44 C45 121.8(16) . .
C43 C44 H44 119.1 . .
C45 C44 H44 119.1 . .
C46 C45 C44 117.9(18) . .
C46 C45 H45 121.0 . .
C44 C45 H45 121.0 . .
C45 C46 C41 120.0(18) . .
C45 C46 H46 120.0 . .
C41 C46 H46 120.0 . .
C3E O1E C1E 107.9(14) . .
O1E C1E C2E 111.3(13) . .
O1E C1E H1E1 109.4 . .
C2E C1E H1E1 109.4 . .
O1E C1E H1E2 109.4 . .
C2E C1E H1E2 109.4 . .
H1E1 C1E H1E2 108.0 . .
C1E C2E H2E1 109.5 . .
C1E C2E H2E2 109.5 . .
H2E1 C2E H2E2 109.5 . .
C1E C2E H2E3 109.5 . .
H2E1 C2E H2E3 109.5 . .
H2E2 C2E H2E3 109.5 . .
O1E C3E C4E 113.0(13) . .
O1E C3E H3E1 109.0 . .
C4E C3E H3E1 109.0 . .
O1E C3E H3E2 109.0 . .
C4E C3E H3E2 109.0 . .
H3E1 C3E H3E2 107.8 . .
C3E C4E H4E1 109.5 . .
C3E C4E H4E2 109.5 . .
H4E1 C4E H4E2 109.5 . .
C3E C4E H4E3 109.5 . .
H4E1 C4E H4E3 109.5 . .
H4E2 C4E H4E3 109.5 . .

loop_
_geom_bond_atom_site_label_1
_geom_bond_atom_site_label_2
_geom_bond_distance
_geom_bond_site_symmetry_2
I1 Cu2 2.6134(17) 2_656
I1 Cu1 2.6927(16) .
I1 Cu2 2.7789(18) .
I2 Cu1 2.5951(16) .
I2 Cu2 2.6010(17) .
Cu1 N26 2.041(9) .
Cu1 P1 2.198(3) .
Cu1 Cu2 2.793(2) .
Cu2 P2 2.242(3) .
Cu2 I1 2.6134(16) 2_656
P1 C18 1.807(13) .
P1 C12 1.813(12) .
P1 C2 1.823(13) .
P2 C35 1.823(12) .
P2 C25 1.830(13) .
P2 C41 1.846(13) .
O1 C5 1.373(14) .
O1 C2 1.387(14) .
C2 N3 1.283(16) .
N3 N4 1.421(16) .
N4 C5 1.278(16) .
C5 C6 1.467(17) .
C6 C11 1.369(17) .
C6 C7 1.374(18) .
C7 C10 1.387(19) .
C7 H7 0.9500 .
C8 C9 1.36(2) .
C8 C11 1.383(19) .
C8 H8 0.9500 .
C9 C10 1.36(2) .
C9 H9 0.9500 .
C10 H10 0.9500 .
C11 H11 0.9500 .
C12 C13 1.377(18) .
C12 C17 1.39(2) .
C13 C14 1.407(19) .
C13 H13 0.9500 .
C14 C15 1.38(2) .
C14 H14 0.9500 .
C15 C16 1.34(2) .
C15 H15 0.9500 .
C16 C17 1.40(2) .
C16 H16 0.9500 .
C17 H17 0.9500 .
C18 C19 1.377(18) .
C18 C23 1.409(18) .
C19 C20 1.37(2) .
C19 H19 0.9500 .
C20 C21 1.39(2) .
C20 H20 0.9500 .
C21 C22 1.37(2) .
C21 H21 0.9500 .
C22 C23 1.37(2) .
C22 H22 0.9500 .
C23 H23 0.9500 .
O24 C25 1.353(14) .
O24 C28 1.373(13) .
C25 N26 1.296(15) .
N26 N27 1.418(13) .
N27 C28 1.295(15) .
C28 C29 1.432(16) .
C29 C34 1.389(17) .
C29 C30 1.407(17) .
C30 C31 1.398(18) .
C30 H30 0.9500 .
C31 C32 1.380(19) .
C31 H31 0.9500 .
C32 C33 1.368(19) .
C32 H32 0.9500 .
C33 C34 1.371(18) .
C33 H33 0.9500 .
C34 H34 0.9500 .
C35 C36 1.362(18) .
C35 C40 1.379(19) .
C36 C37 1.38(2) .
C36 H36 0.9500 .
C37 C38 1.35(2) .
C37 H37 0.9500 .
C38 C39 1.39(2) .
C38 H38 0.9500 .
C39 C40 1.36(2) .
C39 H39 0.9500 .
C40 H40 0.9500 .
C41 C42 1.33(2) .
C41 C46 1.438(19) .
C42 C43 1.42(2) .
C42 H42 0.9500 .
C43 C44 1.30(2) .
C43 H43 0.9500 .
C44 C45 1.42(3) .
C44 H44 0.9500 .
C45 C46 1.38(3) .
C45 H45 0.9500 .
C46 H46 0.9500 .
O1E C3E 1.442(8) .
O1E C1E 1.445(8) .
C1E C2E 1.536(8) .
C1E H1E1 0.9900 .
C1E H1E2 0.9900 .
C2E H2E1 0.9800 .
C2E H2E2 0.9800 .
C2E H2E3 0.9800 .
C3E C4E 1.532(8) .
C3E H3E1 0.9900 .
C3E H3E2 0.9900 .
C4E H4E1 0.9800 .
C4E H4E2 0.9800 .
C4E H4E3 0.9800 .

loop_
_geom_torsion_atom_site_label_1
_geom_torsion_atom_site_label_2
_geom_torsion_atom_site_label_3
_geom_torsion_atom_site_label_4
_geom_torsion
_geom_torsion_site_symmetry_1
_geom_torsion_site_symmetry_4
Cu2 I2 Cu1 N26 -74.3(3) . .
Cu2 I2 Cu1 P1 161.80(11) . .
Cu2 I2 Cu1 I1 33.59(5) . .
Cu2 I1 Cu1 N26 133.8(3) 2_656 .
Cu2 I1 Cu1 N26 80.7(3) . .
Cu2 I1 Cu1 P1 -104.12(11) 2_656 .
Cu2 I1 Cu1 P1 -157.25(12) . .
Cu2 I1 Cu1 I2 20.79(7) 2_656 .
Cu2 I1 Cu1 I2 -32.34(5) . .
Cu2 I1 Cu1 Cu2 53.13(6) 2_656 .
Cu1 I2 Cu2 P2 80.81(10) . .
Cu1 I2 Cu2 I1 -146.72(8) . 2_656
Cu1 I2 Cu2 I1 -31.86(5) . .
Cu2 I1 Cu2 P2 152.34(9) 2_656 .
Cu1 I1 Cu2 P2 -81.86(10) . .
Cu2 I1 Cu2 I2 -94.10(5) 2_656 .
Cu1 I1 Cu2 I2 31.70(5) . .
Cu2 I1 Cu2 I1 27.32(7) 2_656 2_656
Cu1 I1 Cu2 I1 153.13(7) . 2_656
Cu2 I1 Cu2 Cu1 -125.80(4) 2_656 .
N26 Cu1 Cu2 P2 4.2(3) . .
P1 Cu1 Cu2 P2 -166.4(3) . .
I2 Cu1 Cu2 P2 -109.18(10) . .
I1 Cu1 Cu2 P2 107.55(10) . .
N26 Cu1 Cu2 I2 113.4(3) . .
P1 Cu1 Cu2 I2 -57.2(3) . .
I1 Cu1 Cu2 I2 -143.26(6) . .
N26 Cu1 Cu2 I1 -163.7(3) . 2_656
P1 Cu1 Cu2 I1 25.7(4) . 2_656
I2 Cu1 Cu2 I1 82.90(14) . 2_656
I1 Cu1 Cu2 I1 -60.36(13) . 2_656
N26 Cu1 Cu2 I1 -103.4(3) . .
P1 Cu1 Cu2 I1 86.0(3) . .
I2 Cu1 Cu2 I1 143.26(6) . .
N26 Cu1 P1 C18 150.8(6) . .
I2 Cu1 P1 C18 -88.5(5) . .
I1 Cu1 P1 C18 36.0(6) . .
Cu2 Cu1 P1 C18 -39.4(7) . .
N26 Cu1 P1 C12 -82.7(5) . .
I2 Cu1 P1 C12 38.0(5) . .
I1 Cu1 P1 C12 162.5(4) . .
Cu2 Cu1 P1 C12 87.1(5) . .
N26 Cu1 P1 C2 32.4(6) . .
I2 Cu1 P1 C2 153.1(4) . .
I1 Cu1 P1 C2 -82.4(5) . .
Cu2 Cu1 P1 C2 -157.9(5) . .
I2 Cu2 P2 C35 -178.5(4) . .
I1 Cu2 P2 C35 50.9(5) 2_656 .
I1 Cu2 P2 C35 -65.3(4) . .
Cu1 Cu2 P2 C35 -122.2(4) . .
I2 Cu2 P2 C25 -63.0(4) . .
I1 Cu2 P2 C25 166.4(4) 2_656 .
I1 Cu2 P2 C25 50.2(4) . .
Cu1 Cu2 P2 C25 -6.8(4) . .
I2 Cu2 P2 C41 50.7(5) . .
I1 Cu2 P2 C41 -79.9(5) 2_656 .
I1 Cu2 P2 C41 163.9(5) . .
Cu1 Cu2 P2 C41 107.0(5) . .
C5 O1 C2 N3 -0.6(13) . .
C5 O1 C2 P1 -175.7(8) . .
C18 P1 C2 N3 113.0(14) . .
C12 P1 C2 N3 4.7(14) . .
Cu1 P1 C2 N3 -117.5(13) . .
C18 P1 C2 O1 -73.2(9) . .
C12 P1 C2 O1 178.5(8) . .
Cu1 P1 C2 O1 56.3(9) . .
O1 C2 N3 N4 1.4(14) . .
P1 C2 N3 N4 175.4(10) . .
C2 N3 N4 C5 -1.8(15) . .
N3 N4 C5 O1 1.4(15) . .
N3 N4 C5 C6 175.9(12) . .
C2 O1 C5 N4 -0.6(13) . .
C2 O1 C5 C6 -175.8(10) . .
N4 C5 C6 C11 -167.0(14) . .
O1 C5 C6 C11 7.2(17) . .
N4 C5 C6 C7 8(2) . .
O1 C5 C6 C7 -177.3(11) . .
C11 C6 C7 C10 -1(2) . .
C5 C6 C7 C10 -176.2(12) . .
C11 C8 C9 C10 2(3) . .
C8 C9 C10 C7 1(2) . .
C6 C7 C10 C9 -1(2) . .
C7 C6 C11 C8 3(2) . .
C5 C6 C11 C8 178.7(13) . .
C9 C8 C11 C6 -4(2) . .
C18 P1 C12 C13 -160.5(10) . .
C2 P1 C12 C13 -57.2(11) . .
Cu1 P1 C12 C13 65.7(10) . .
C18 P1 C12 C17 25.8(13) . .
C2 P1 C12 C17 129.1(12) . .
Cu1 P1 C12 C17 -108.0(11) . .
C17 C12 C13 C14 0.6(19) . .
P1 C12 C13 C14 -173.1(10) . .
C12 C13 C14 C15 -0.5(19) . .
C13 C14 C15 C16 2(2) . .
C14 C15 C16 C17 -3(3) . .
C13 C12 C17 C16 -2(2) . .
P1 C12 C17 C16 172.1(12) . .
C15 C16 C17 C12 3(3) . .
C12 P1 C18 C19 -120.1(12) . .
C2 P1 C18 C19 135.6(11) . .
Cu1 P1 C18 C19 9.8(14) . .
C12 P1 C18 C23 63.4(15) . .
C2 P1 C18 C23 -40.9(15) . .
Cu1 P1 C18 C23 -166.6(12) . .
C23 C18 C19 C20 -4(2) . .
P1 C18 C19 C20 179.6(13) . .
C18 C19 C20 C21 3(3) . .
C19 C20 C21 C22 0(3) . .
C20 C21 C22 C23 -2(4) . .
C21 C22 C23 C18 1(3) . .
C19 C18 C23 C22 2(3) . .
P1 C18 C23 C22 178.6(16) . .
C28 O24 C25 N26 -1.1(13) . .
C28 O24 C25 P2 -178.6(9) . .
C35 P2 C25 N26 136.0(11) . .
C41 P2 C25 N26 -114.9(11) . .
Cu2 P2 C25 N26 9.2(12) . .
C35 P2 C25 O24 -46.8(12) . .
C41 P2 C25 O24 62.3(12) . .
Cu2 P2 C25 O24 -173.6(9) . .
O24 C25 N26 N27 0.3(13) . .
P2 C25 N26 N27 177.9(8) . .
O24 C25 N26 Cu1 176.4(7) . .
P2 C25 N26 Cu1 -6.0(17) . .
P1 Cu1 N26 C25 176.4(10) . .
I2 Cu1 N26 C25 54.4(11) . .
I1 Cu1 N26 C25 -59.7(11) . .
Cu2 Cu1 N26 C25 -0.1(11) . .
P1 Cu1 N26 N27 -8.0(9) . .
I2 Cu1 N26 N27 -130.0(7) . .
I1 Cu1 N26 N27 115.9(8) . .
Cu2 Cu1 N26 N27 175.6(8) . .
C25 N26 N27 C28 0.6(12) . .
Cu1 N26 N27 C28 -175.9(8) . .
N26 N27 C28 O24 -1.3(12) . .
N26 N27 C28 C29 179.2(11) . .
C25 O24 C28 N27 1.5(13) . .
C25 O24 C28 C29 -179.0(11) . .
N27 C28 C29 C34 1.2(19) . .
O24 C28 C29 C34 -178.2(11) . .
N27 C28 C29 C30 -176.9(12) . .
O24 C28 C29 C30 3.7(18) . .
C34 C29 C30 C31 0(2) . .
C28 C29 C30 C31 177.6(13) . .
C29 C30 C31 C32 0(2) . .
C30 C31 C32 C33 0(2) . .
C31 C32 C33 C34 1(2) . .
C32 C33 C34 C29 -1(2) . .
C30 C29 C34 C33 1(2) . .
C28 C29 C34 C33 -177.0(13) . .
C25 P2 C35 C36 -109.7(11) . .
C41 P2 C35 C36 144.1(11) . .
Cu2 P2 C35 C36 8.2(12) . .
C25 P2 C35 C40 70.9(13) . .
C41 P2 C35 C40 -35.3(13) . .
Cu2 P2 C35 C40 -171.2(11) . .
C40 C35 C36 C37 1(2) . .
P2 C35 C36 C37 -178.8(12) . .
C35 C36 C37 C38 -2(3) . .
C36 C37 C38 C39 0(2) . .
C37 C38 C39 C40 2(3) . .
C38 C39 C40 C35 -4(3) . .
C36 C35 C40 C39 2(2) . .
P2 C35 C40 C39 -178.4(13) . .
C35 P2 C41 C42 80.7(14) . .
C25 P2 C41 C42 -25.8(15) . .
Cu2 P2 C41 C42 -142.3(13) . .
C35 P2 C41 C46 -100.9(12) . .
C25 P2 C41 C46 152.6(12) . .
Cu2 P2 C41 C46 36.1(13) . .
C46 C41 C42 C43 4(3) . .
P2 C41 C42 C43 -177.7(14) . .
C41 C42 C43 C44 -3(3) . .
C42 C43 C44 C45 2(3) . .
C43 C44 C45 C46 -1(3) . .
C44 C45 C46 C41 2(3) . .
C42 C41 C46 C45 -3(3) . .
P2 C41 C46 C45 178.1(15) . .
C3E O1E C1E C2E -167(3) . .
C1E O1E C3E C4E -147(3) . .
